data_4080054
loop_
_publ_author_name
'Strausberg, Laura'
'Li, Mengxun'
'Harrison, Daniel P.'
'Myers, William H.'
'Sabat, Michal'
'Harman, W. Dean'

_publ_section_title
;
 Exploiting theo-Quinodimethane Nature of Naphthalene: Cycloaddition
 Reactions with \h2-Coordinated Tungsten--Naphthalene Complexes
;
_journal_issue 3
_journal_name_full Organometallics
_journal_page_first 915
_journal_paper_doi 10.1021/om301238q
_journal_volume 32
_journal_year 2013
_chemical_formula_sum 'C29.5 H37 B Cl N8 O3 P W'
_chemical_formula_weight 812.75
_chemical_name_systematic
; 
 ? 
;
_space_group_IT_number 15
_symmetry_cell_setting monoclinic
_symmetry_space_group_name_Hall '-C 2yc'
_symmetry_space_group_name_H-M 'C 1 2/c 1'
_atom_sites_solution_hydrogens geom
_atom_sites_solution_primary direct
_atom_sites_solution_secondary difmap
_audit_creation_method SHELXL-97
_cell_angle_alpha 90.00
_cell_angle_beta 90.142(1)
_cell_angle_gamma 90.00
_cell_formula_units_Z 8
_cell_length_a 32.7214(5)
_cell_length_b 14.3863(2)
_cell_length_c 13.6580(2)
_cell_measurement_reflns_used 9972
_cell_measurement_temperature 153(2)
_cell_measurement_theta_max 34.92
_cell_measurement_theta_min 2.49
_cell_volume 6429.35(16)
_computing_cell_refinement 'Bruker SAINT'
_computing_data_collection 'Bruker APEX2'
_computing_data_reduction 'Bruker SAINT'
_computing_molecular_graphics 'Bruker SHELXTL'
_computing_publication_material 'Bruker SHELXTL'
_computing_structure_refinement 'SHELXL-97 (Sheldrick, 2008)'
_computing_structure_solution 'SHELXS-97 (Sheldrick, 2008)'
_diffrn_ambient_temperature 153(2)
_diffrn_measured_fraction_theta_full 0.992
_diffrn_measured_fraction_theta_max 0.992
_diffrn_measurement_device_type 'Bruker APEX-II CCD'
_diffrn_measurement_method '\f and \w scans'
_diffrn_radiation_monochromator graphite
_diffrn_radiation_source 'fine-focus sealed tube'
_diffrn_radiation_type MoK\a
_diffrn_radiation_wavelength 0.71073
_diffrn_reflns_av_R_equivalents 0.0201
_diffrn_reflns_av_sigmaI/netI 0.0209
_diffrn_reflns_limit_h_max 53
_diffrn_reflns_limit_h_min -47
_diffrn_reflns_limit_k_max 23
_diffrn_reflns_limit_k_min -18
_diffrn_reflns_limit_l_max 22
_diffrn_reflns_limit_l_min -20
_diffrn_reflns_number 30369
_diffrn_reflns_theta_full 36.26
_diffrn_reflns_theta_max 36.26
_diffrn_reflns_theta_min 1.24
_exptl_absorpt_coefficient_mu 3.772
_exptl_absorpt_correction_T_max 0.5192
_exptl_absorpt_correction_T_min 0.3069
_exptl_absorpt_correction_type empirical
_exptl_absorpt_process_details 'Bruker SADABS'
_exptl_crystal_colour yellow
_exptl_crystal_density_diffrn 1.679
_exptl_crystal_density_meas ?
_exptl_crystal_density_method 'not measured'
_exptl_crystal_description needle
_exptl_crystal_F_000 3240
_exptl_crystal_size_max 0.41
_exptl_crystal_size_mid 0.22
_exptl_crystal_size_min 0.20
_refine_diff_density_max 1.121
_refine_diff_density_min -1.562
_refine_diff_density_rms 0.153
_refine_ls_extinction_coef 0
_refine_ls_extinction_method none
_refine_ls_goodness_of_fit_ref 0.981
_refine_ls_hydrogen_treatment mixed
_refine_ls_matrix_type full
_refine_ls_number_parameters 424
_refine_ls_number_reflns 10120
_refine_ls_number_restraints 0
_refine_ls_restrained_S_all 0.981
_refine_ls_R_factor_all 0.0248
_refine_ls_R_factor_gt 0.0211
_refine_ls_shift/su_max 0.002
_refine_ls_shift/su_mean 0.000
_refine_ls_structure_factor_coef Fsqd
_refine_ls_weighting_details 'calc w=1/[\s^2^(Fo^2^)+(0.1000P)^2^+0.0000P] where P=(Fo^2^+2Fc^2^)/3'
_refine_ls_weighting_scheme calc
_refine_ls_wR_factor_gt 0.0826
_refine_ls_wR_factor_ref 0.0900
_reflns_number_gt 9060
_reflns_number_total 15387
_reflns_threshold_expression >2sigma(I)
_cod_data_source_file om301238q_si_002.cif
_cod_data_source_block C29.5H37BClN8O3PW
_cod_depositor_comments
;
The following automatic conversions were performed:

'_symmetry_cell_setting' value 'Monoclinic' changed to 'monoclinic'
according to /home/saulius/struct/CIF-dictionaries/cif_core.dic
dictionary named 'cif_core.dic' version 2.4.2 from 2011-04-26.

Automatic conversion script
Id: cif_fix_values 1891 2012-01-12 08:04:46Z andrius 

The following automatic conversions were performed:

'_exptl_crystal_density_meas' value 'not measured' was changed to '?'
- the value is perceived as not measured.

Automatic conversion script
Id: cif_fix_values 3008 2015-01-20 13:52:24Z robertas 
;
_cod_original_sg_symbol_H-M C2/c
_cod_original_formula_sum 'C29.50 H37 B Cl N8 O3 P W'
_cod_database_code 4080054

loop_
_symmetry_equiv_pos_as_xyz
'x, y, z'
'-x, y, -z+1/2'
'x+1/2, y+1/2, z'
'-x+1/2, y+1/2, -z+1/2'
'-x, -y, -z'
'x, -y, z-1/2'
'-x+1/2, -y+1/2, -z'
'x+1/2, -y+1/2, z-1/2'

loop_
_atom_site_label
_atom_site_type_symbol
_atom_site_fract_x
_atom_site_fract_y
_atom_site_fract_z
_atom_site_U_iso_or_equiv
_atom_site_adp_type
_atom_site_occupancy
_atom_site_symmetry_multiplicity
_atom_site_calc_flag
_atom_site_refinement_flags
W W 0.659650(2) 0.666353(5) 0.793331(5) 0.01166(4) Uani 1 1 d .
Cl1 Cl 0.49059(4) 0.53524(10) 0.14444(14) 0.1151(7) Uani 1 1 d .
P1 P 0.631621(19) 0.66915(3) 0.62262(4) 0.01693(11) Uani 1 1 d .
O1 O 0.55311(5) 0.77993(12) 1.17756(11) 0.0277(3) Uani 1 1 d .
O2 O 0.48334(6) 0.85215(15) 0.89995(16) 0.0318(4) Uani 1 1 d .
O3 O 0.68224(5) 0.86739(12) 0.77821(14) 0.0263(3) Uani 1 1 d .
N1 N 0.51418(6) 0.83160(12) 1.04916(17) 0.0227(4) Uani 1 1 d .
N2 N 0.65249(6) 0.51167(12) 0.78114(13) 0.0165(3) Uani 1 1 d .
N3 N 0.68580(5) 0.45503(12) 0.78257(13) 0.0164(3) Uani 1 1 d .
N4 N 0.71824(5) 0.64228(13) 0.71486(13) 0.0170(3) Uani 1 1 d .
N5 N 0.74102(5) 0.56451(12) 0.72716(12) 0.0163(3) Uani 1 1 d .
N6 N 0.70196(5) 0.62552(12) 0.91135(12) 0.0162(3) Uani 1 1 d .
N7 N 0.72671(5) 0.54951(12) 0.90282(12) 0.0174(3) Uani 1 1 d .
N8 N 0.67105(5) 0.78721(12) 0.79011(12) 0.0159(3) Uani 1 1 d .
C1 C 0.59359(6) 0.67634(13) 0.82531(16) 0.0144(3) Uani 1 1 d .
C2 C 0.61649(6) 0.65588(14) 0.91351(16) 0.0149(4) Uani 1 1 d .
C3 C 0.60700(5) 0.72274(13) 0.99858(14) 0.0153(3) Uani 1 1 d .
H3 H 0.6228 0.7076 1.0575 0.018 Uiso 1 1 calc R
C4 C 0.56021(6) 0.71035(13) 1.01518(14) 0.0164(3) Uani 1 1 d .
H4 H 0.5543 0.6459 1.0336 0.020 Uiso 1 1 calc R
C5 C 0.53687(5) 0.73533(13) 0.92096(14) 0.0164(3) Uani 1 1 d .
H5 H 0.5212 0.6813 0.8987 0.020 Uiso 1 1 calc R
C6 C 0.56770(5) 0.76510(13) 0.83928(14) 0.0142(3) Uani 1 1 d .
H6 H 0.5535 0.7827 0.7788 0.017 Uiso 1 1 calc R
C7 C 0.59233(6) 0.84513(13) 0.88066(16) 0.0146(3) Uani 1 1 d .
C8 C 0.59334(6) 0.93548(14) 0.84321(15) 0.0177(3) Uani 1 1 d .
C9 C 0.61523(6) 1.00216(14) 0.89645(17) 0.0205(4) Uani 1 1 d .
H9 H 0.6167 1.0627 0.8727 0.025 Uiso 1 1 calc R
C10 C 0.63482(6) 0.98015(15) 0.98399(17) 0.0217(4) Uani 1 1 d .
H10 H 0.6488 1.0265 1.0177 0.026 Uiso 1 1 calc R
C11 C 0.63397(6) 0.89042(14) 1.02250(15) 0.0182(4) Uani 1 1 d .
C12 C 0.61274(6) 0.82281(13) 0.96806(15) 0.0144(3) Uani 1 1 d .
C13 C 0.57241(7) 0.96236(15) 0.75031(16) 0.0244(4) Uani 1 1 d .
H13A H 0.5843 0.9289 0.6967 0.037 Uiso 1 1 calc R
H13B H 0.5756 1.0279 0.7397 0.037 Uiso 1 1 calc R
H13C H 0.5439 0.9476 0.7548 0.037 Uiso 1 1 calc R
C14 C 0.65351(7) 0.87195(17) 1.12051(16) 0.0261(4) Uani 1 1 d .
H14A H 0.6354 0.8351 1.1598 0.039 Uiso 1 1 calc R
H14B H 0.6588 0.9299 1.1530 0.039 Uiso 1 1 calc R
H14C H 0.6787 0.8391 1.1113 0.039 Uiso 1 1 calc R
C15 C 0.54311(6) 0.77617(14) 1.09203(15) 0.0197(4) Uani 1 1 d .
C16 C 0.50799(6) 0.81181(17) 0.95072(16) 0.0203(4) Uani 1 1 d .
C17 C 0.49132(8) 0.90232(19) 1.10179(19) 0.0311(5) Uani 1 1 d .
H17A H 0.4832 0.8784 1.1644 0.047 Uiso 1 1 calc R
H17B H 0.4675 0.9190 1.0647 0.047 Uiso 1 1 calc R
H17C H 0.5082 0.9562 1.1110 0.047 Uiso 1 1 calc R
C18 C 0.62009(6) 0.45582(14) 0.76645(16) 0.0205(4) Uani 1 1 d .
H18 H 0.5931 0.4762 0.7629 0.025 Uiso 1 1 calc R
C19 C 0.63227(7) 0.36334(15) 0.75722(16) 0.0221(4) Uani 1 1 d .
H19 H 0.6159 0.3115 0.7462 0.027 Uiso 1 1 calc R
C20 C 0.67428(7) 0.36643(14) 0.76825(16) 0.0212(4) Uani 1 1 d .
H20 H 0.6917 0.3154 0.7661 0.025 Uiso 1 1 calc R
C21 C 0.77690(6) 0.57345(15) 0.67961(15) 0.0199(4) Uani 1 1 d .
H21 H 0.7978 0.5296 0.6780 0.024 Uiso 1 1 calc R
C22 C 0.77727(7) 0.65915(15) 0.63374(19) 0.0235(5) Uani 1 1 d .
H22 H 0.7978 0.6840 0.5948 0.028 Uiso 1 1 calc R
C23 C 0.74006(6) 0.70034(15) 0.65866(15) 0.0203(4) Uani 1 1 d .
H23 H 0.7317 0.7593 0.6392 0.024 Uiso 1 1 calc R
C24 C 0.75119(6) 0.54414(16) 0.98181(16) 0.0221(4) Uani 1 1 d .
H24 H 0.7712 0.4992 0.9923 0.027 Uiso 1 1 calc R
C25 C 0.74194(7) 0.61575(17) 1.04444(16) 0.0245(4) Uani 1 1 d .
H25 H 0.7537 0.6284 1.1051 0.029 Uiso 1 1 calc R
C26 C 0.71107(8) 0.66545(13) 0.9970(2) 0.0215(5) Uani 1 1 d .
H26 H 0.6986 0.7187 1.0215 0.026 Uiso 1 1 calc R
C27 C 0.57890(7) 0.6377(2) 0.59707(19) 0.0337(5) Uani 1 1 d .
H27A H 0.5610 0.6817 0.6277 0.051 Uiso 1 1 calc R
H27B H 0.5735 0.5767 0.6224 0.051 Uiso 1 1 calc R
H27C H 0.5744 0.6381 0.5276 0.051 Uiso 1 1 calc R
C28 C 0.63444(9) 0.78237(18) 0.56441(19) 0.0344(5) Uani 1 1 d .
H28A H 0.6298 0.7757 0.4953 0.052 Uiso 1 1 calc R
H28B H 0.6610 0.8088 0.5754 0.052 Uiso 1 1 calc R
H28C H 0.6140 0.8225 0.5917 0.052 Uiso 1 1 calc R
C29 C 0.65861(8) 0.5924(2) 0.53802(17) 0.0328(5) Uani 1 1 d .
H29A H 0.6582 0.5301 0.5630 0.049 Uiso 1 1 calc R
H29B H 0.6864 0.6129 0.5315 0.049 Uiso 1 1 calc R
H29C H 0.6454 0.5941 0.4752 0.049 Uiso 1 1 calc R
C30 C 0.5000 0.6045(4) 0.2500 0.085(2) Uani 1 2 d S
B1 B 0.72863(7) 0.49440(15) 0.80643(17) 0.0178(4) Uani 1 1 d .
H1 H 0.5789(7) 0.6245(18) 0.7976(19) 0.015(6) Uiso 1 1 d .
H1B H 0.7516(7) 0.4293(18) 0.8159(19) 0.017(6) Uiso 1 1 d .
H1S H 0.5266(11) 0.647(2) 0.244(3) 0.039(9) Uiso 1 1 d .
H2 H 0.6177(9) 0.590(2) 0.940(2) 0.041(9) Uiso 1 1 d .

loop_
_atom_site_aniso_label
_atom_site_aniso_U_11
_atom_site_aniso_U_22
_atom_site_aniso_U_33
_atom_site_aniso_U_23
_atom_site_aniso_U_13
_atom_site_aniso_U_12
W 0.01100(6) 0.01074(6) 0.01323(6) -0.00031(2) 0.00023(4) 0.00048(2)
Cl1 0.0804(8) 0.0724(7) 0.1930(16) -0.0565(9) 0.0827(10) -0.0310(6)
P1 0.0180(3) 0.0180(3) 0.0148(2) 0.00011(15) -0.0012(2) 0.00203(16)
O1 0.0282(8) 0.0359(9) 0.0190(7) -0.0001(6) 0.0028(6) 0.0075(7)
O2 0.0254(9) 0.0413(10) 0.0288(10) -0.0058(8) -0.0045(8) 0.0156(8)
O3 0.0249(8) 0.0138(7) 0.0402(10) -0.0014(7) 0.0049(7) -0.0057(6)
N1 0.0180(9) 0.0289(11) 0.0212(10) -0.0015(6) 0.0036(8) 0.0047(6)
N2 0.0158(6) 0.0131(8) 0.0208(8) -0.0009(6) 0.0008(6) 0.0016(6)
N3 0.0162(7) 0.0141(7) 0.0188(8) -0.0005(6) 0.0012(6) 0.0031(6)
N4 0.0182(7) 0.0152(7) 0.0177(8) -0.0008(6) 0.0029(6) 0.0008(6)
N5 0.0141(7) 0.0175(8) 0.0172(7) -0.0024(6) 0.0005(6) 0.0014(6)
N6 0.0145(7) 0.0172(8) 0.0169(7) -0.0003(6) 0.0004(6) 0.0020(6)
N7 0.0151(7) 0.0198(8) 0.0173(7) 0.0020(6) 0.0002(6) 0.0037(6)
N8 0.0135(7) 0.0151(7) 0.0189(8) -0.0002(6) 0.0006(5) -0.0007(6)
C1 0.0143(8) 0.0133(8) 0.0156(9) -0.0006(6) -0.0013(7) 0.0006(6)
C2 0.0137(8) 0.0132(8) 0.0178(9) -0.0009(6) 0.0030(7) 0.0004(6)
C3 0.0140(7) 0.0164(8) 0.0155(8) 0.0008(6) 0.0003(6) 0.0022(6)
C4 0.0158(8) 0.0159(8) 0.0177(8) 0.0006(7) 0.0040(7) 0.0029(6)
C5 0.0122(7) 0.0163(8) 0.0207(9) -0.0029(7) 0.0003(6) 0.0005(6)
C6 0.0119(7) 0.0150(8) 0.0156(8) -0.0016(6) -0.0012(6) 0.0015(6)
C7 0.0118(8) 0.0155(8) 0.0164(9) -0.0013(6) -0.0008(7) 0.0011(6)
C8 0.0163(8) 0.0168(9) 0.0201(9) -0.0001(7) 0.0000(7) 0.0022(7)
C9 0.0210(9) 0.0127(8) 0.0279(10) -0.0004(7) -0.0002(8) 0.0015(7)
C10 0.0201(9) 0.0176(9) 0.0273(10) -0.0082(8) -0.0036(8) 0.0004(7)
C11 0.0157(8) 0.0197(9) 0.0192(9) -0.0062(7) -0.0010(7) 0.0015(7)
C12 0.0130(8) 0.0153(8) 0.0149(9) -0.0018(6) 0.0000(7) 0.0015(6)
C13 0.0300(10) 0.0193(9) 0.0238(10) 0.0028(8) -0.0053(8) 0.0050(8)
C14 0.0276(10) 0.0294(12) 0.0213(10) -0.0079(8) -0.0077(8) 0.0003(9)
C15 0.0178(8) 0.0208(9) 0.0204(9) 0.0003(7) 0.0035(7) 0.0023(7)
C16 0.0149(8) 0.0239(9) 0.0219(10) -0.0041(8) 0.0005(7) 0.0005(7)
C17 0.0298(11) 0.0343(13) 0.0294(12) -0.0103(10) -0.0036(9) 0.0160(10)
C18 0.0206(9) 0.0162(9) 0.0248(10) -0.0017(7) -0.0008(7) -0.0024(7)
C19 0.0265(10) 0.0140(9) 0.0258(10) -0.0033(8) -0.0003(8) -0.0040(8)
C20 0.0267(10) 0.0155(9) 0.0213(9) -0.0005(7) 0.0027(8) 0.0035(8)
C21 0.0150(8) 0.0242(10) 0.0205(9) -0.0065(7) 0.0025(7) -0.0002(7)
C22 0.0188(10) 0.0267(11) 0.0249(11) -0.0038(8) 0.0078(9) -0.0067(7)
C23 0.0221(9) 0.0179(9) 0.0208(9) 0.0003(7) 0.0036(7) -0.0026(7)
C24 0.0170(8) 0.0275(10) 0.0219(10) 0.0062(8) -0.0025(7) 0.0035(7)
C25 0.0221(9) 0.0328(12) 0.0186(9) -0.0004(8) -0.0065(7) -0.0009(8)
C26 0.0176(11) 0.0258(12) 0.0210(11) -0.0040(7) -0.0012(9) -0.0005(7)
C27 0.0226(10) 0.0513(15) 0.0272(12) 0.0007(11) -0.0070(9) -0.0064(11)
C28 0.0513(15) 0.0257(11) 0.0263(11) 0.0098(9) -0.0007(11) 0.0019(11)
C29 0.0370(13) 0.0388(14) 0.0226(11) -0.0114(9) -0.0014(10) 0.0109(10)
C30 0.070(4) 0.036(3) 0.149(7) 0.000 0.041(4) 0.000
B1 0.0164(9) 0.0180(10) 0.0191(10) -0.0007(8) 0.0004(8) 0.0037(7)

loop_
_atom_type_symbol
_atom_type_description
_atom_type_scat_dispersion_real
_atom_type_scat_dispersion_imag
_atom_type_scat_source
C C 0.0033 0.0016 'International Tables Vol C Tables 4.2.6.8 and 6.1.1.4'
H H 0.0000 0.0000 'International Tables Vol C Tables 4.2.6.8 and 6.1.1.4'
B B 0.0013 0.0007 'International Tables Vol C Tables 4.2.6.8 and 6.1.1.4'
N N 0.0061 0.0033 'International Tables Vol C Tables 4.2.6.8 and 6.1.1.4'
O O 0.0106 0.0060 'International Tables Vol C Tables 4.2.6.8 and 6.1.1.4'
P P 0.1023 0.0942 'International Tables Vol C Tables 4.2.6.8 and 6.1.1.4'
W W -0.8490 6.8722 'International Tables Vol C Tables 4.2.6.8 and 6.1.1.4'
Cl Cl 0.1484 0.1585 'International Tables Vol C Tables 4.2.6.8 and 6.1.1.4'

loop_
_geom_angle_atom_site_label_1
_geom_angle_atom_site_label_2
_geom_angle_atom_site_label_3
_geom_angle
_geom_angle_site_symmetry_1
N8 W C2 102.89(7) .
N8 W N6 98.48(7) .
C2 W N6 80.63(7) .
N8 W C1 98.42(7) .
C2 W C1 38.54(8) .
N6 W C1 119.08(7) .
N8 W N4 87.67(7) .
C2 W N4 156.21(8) .
N6 W N4 76.72(6) .
C1 W N4 161.60(8) .
N8 W N2 171.67(7) .
C2 W N2 85.37(7) .
N6 W N2 81.67(7) .
C1 W N2 88.69(7) .
N4 W N2 84.25(6) .
N8 W P1 92.16(6) .
C2 W P1 117.85(6) .
N6 W P1 156.09(4) .
C1 W P1 80.03(6) .
N4 W P1 82.42(5) .
N2 W P1 84.77(5) .
C28 P1 C27 100.87(14) .
C28 P1 C29 103.88(13) .
C27 P1 C29 100.86(13) .
C28 P1 W 113.79(9) .
C27 P1 W 121.36(9) .
C29 P1 W 113.74(8) .
C15 N1 C16 113.20(18) .
C15 N1 C17 123.5(2) .
C16 N1 C17 123.2(2) .
C18 N2 N3 105.98(17) .
C18 N2 W 133.30(14) .
N3 N2 W 120.62(13) .
C20 N3 N2 109.98(17) .
C20 N3 B1 129.22(17) .
N2 N3 B1 120.62(17) .
C23 N4 N5 106.97(16) .
C23 N4 W 129.71(15) .
N5 N4 W 122.89(13) .
C21 N5 N4 109.92(16) .
C21 N5 B1 129.32(17) .
N4 N5 B1 118.96(15) .
C26 N6 N7 106.72(16) .
C26 N6 W 131.66(14) .
N7 N6 W 121.53(12) .
C24 N7 N6 109.26(17) .
C24 N7 B1 129.17(17) .
N6 N7 B1 120.74(16) .
O3 N8 W 171.68(16) .
C2 C1 C6 110.38(16) .
C2 C1 W 69.32(11) .
C6 C1 W 127.96(13) .
C1 C2 C3 113.33(17) .
C1 C2 W 72.14(12) .
C3 C2 W 131.22(13) .
C12 C3 C2 111.19(16) .
C12 C3 C4 105.78(15) .
C2 C3 C4 103.77(15) .
C15 C4 C5 104.44(15) .
C15 C4 C3 113.10(16) .
C5 C4 C3 109.74(15) .
C16 C5 C4 104.80(16) .
C16 C5 C6 113.46(17) .
C4 C5 C6 109.92(14) .
C7 C6 C1 112.52(15) .
C7 C6 C5 106.59(15) .
C1 C6 C5 102.51(15) .
C8 C7 C12 120.83(18) .
C8 C7 C6 125.71(18) .
C12 C7 C6 113.29(16) .
C7 C8 C9 117.37(19) .
C7 C8 C13 122.79(18) .
C9 C8 C13 119.84(19) .
C10 C9 C8 121.63(19) .
C9 C10 C11 121.68(19) .
C10 C11 C12 116.80(19) .
C10 C11 C14 119.35(19) .
C12 C11 C14 123.78(19) .
C7 C12 C11 121.65(18) .
C7 C12 C3 113.17(17) .
C11 C12 C3 125.07(19) .
O1 C15 N1 124.8(2) .
O1 C15 C4 126.38(19) .
N1 C15 C4 108.83(18) .
O2 C16 N1 123.5(2) .
O2 C16 C5 127.8(2) .
N1 C16 C5 108.71(18) .
N2 C18 C19 110.99(19) .
C20 C19 C18 104.11(18) .
N3 C20 C19 108.94(18) .
N5 C21 C22 108.16(18) .
C21 C22 C23 105.02(19) .
N4 C23 C22 109.92(19) .
N7 C24 C25 108.97(18) .
C24 C25 C26 104.81(19) .
N6 C26 C25 110.22(19) .
Cl1 C30 Cl1 111.9(3) 2_655
N5 B1 N7 106.04(16) .
N5 B1 N3 109.45(17) .
N7 B1 N3 109.29(16) .

loop_
_geom_bond_atom_site_label_1
_geom_bond_atom_site_label_2
_geom_bond_distance
_geom_bond_site_symmetry_2
W N8 1.7788(17) .
W C2 2.173(2) .
W N6 2.2021(16) .
W C1 2.211(2) .
W N4 2.2258(16) .
W N2 2.2437(17) .
W P1 2.5038(6) .
Cl1 C30 1.779(4) .
P1 C28 1.815(2) .
P1 C27 1.816(2) .
P1 C29 1.827(2) .
O1 C15 1.214(3) .
O2 C16 1.211(3) .
O3 N8 1.221(2) .
N1 C15 1.368(3) .
N1 C16 1.389(3) .
N1 C17 1.454(3) .
N2 C18 1.345(3) .
N2 N3 1.361(2) .
N3 C20 1.343(3) .
N3 B1 1.546(3) .
N4 C23 1.341(3) .
N4 N5 1.355(2) .
N5 C21 1.349(2) .
N5 B1 1.535(3) .
N6 C26 1.337(3) .
N6 N7 1.366(2) .
N7 C24 1.344(3) .
N7 B1 1.538(3) .
C1 C2 1.447(3) .
C1 C6 1.545(3) .
C2 C3 1.541(3) .
C3 C12 1.511(3) .
C3 C4 1.559(3) .
C4 C15 1.521(3) .
C4 C5 1.538(3) .
C5 C16 1.507(3) .
C5 C6 1.565(3) .
C6 C7 1.514(3) .
C7 C8 1.397(3) .
C7 C12 1.404(3) .
C8 C9 1.400(3) .
C8 C13 1.491(3) .
C9 C10 1.392(3) .
C10 C11 1.394(3) .
C11 C12 1.407(3) .
C11 C14 1.506(3) .
C18 C19 1.395(3) .
C19 C20 1.383(3) .
C21 C22 1.383(3) .
C22 C23 1.397(3) .
C24 C25 1.373(3) .
C25 C26 1.396(3) .
C30 Cl1 1.779(4) 2_655
